data_7100660
_journal_name_full 'Chemical Communications'
_journal_paper_doi 10.1039/b512884f
_journal_year 2006
_chemical_formula_moiety 'C33 H42 Ag Cl6 F6 N8 P'
_chemical_formula_sum 'C33 H42 Ag Cl6 F6 N8 P'
_chemical_formula_weight 1016.29
_space_group_IT_number 2
_space_group_name_Hall '-P 1'
_space_group_name_H-M_alt 'P -1'
_symmetry_cell_setting triclinic
_symmetry_space_group_name_Hall '-P 1'
_symmetry_space_group_name_H-M 'P -1'
_cell_angle_alpha 89.293(5)
_cell_angle_beta 78.318(4)
_cell_angle_gamma 88.874(4)
_cell_formula_units_Z 2
_cell_length_a 9.550(1)
_cell_length_b 14.096(2)
_cell_length_c 16.484(2)
_cell_measurement_temperature 293(2)
_cell_volume 2172.6(4)
_diffrn_ambient_temperature 293(2)
_exptl_crystal_density_diffrn 1.554
_cod_database_code 7100660

loop_
_symmetry_equiv_pos_as_xyz
'x, y, z'
'-x, -y, -z'

loop_
_atom_site_label
_atom_site_type_symbol
_atom_site_fract_x
_atom_site_fract_y
_atom_site_fract_z
_atom_site_U_iso_or_equiv
_atom_site_adp_type
_atom_site_occupancy
_atom_site_symmetry_multiplicity
_atom_site_calc_flag
_atom_site_refinement_flags
_atom_site_disorder_assembly
_atom_site_disorder_group
Ag1 Ag -1.16565(4) 0.73661(3) 1.71488(2) 0.02561(13) Uani 1 1 d . . .
C1 C -1.3256(5) 0.8129(3) 1.7941(3) 0.0199(11) Uani 1 1 d . . .
N1 N -1.3762(4) 0.9024(2) 1.7814(2) 0.0208(9) Uani 1 1 d . . .
N2 N -1.3955(4) 0.7837(2) 1.8696(2) 0.0196(9) Uani 1 1 d . . .
C2 C -1.4809(5) 0.9294(3) 1.8485(2) 0.0184(10) Uani 1 1 d . . .
C3 C -1.4931(5) 0.8535(3) 1.9060(3) 0.0175(10) Uani 1 1 d . . .
N3 N -1.5585(4) 1.0073(2) 1.8601(2) 0.0206(9) Uani 1 1 d . . .
N4 N -1.5810(4) 0.8507(3) 1.9778(2) 0.0218(9) Uani 1 1 d . . .
C4 C -1.6568(5) 1.0073(3) 1.9336(3) 0.0213(11) Uani 1 1 d . . .
C5 C -1.6671(5) 0.9310(3) 1.9919(3) 0.0212(11) Uani 1 1 d . . .
C6 C -1.7725(5) 0.9353(3) 2.0662(3) 0.0276(12) Uani 1 1 d . . .
H6A H -1.7771 0.8871 2.1056 0.033 Uiso 1 1 calc R . .
C7 C -1.8668(5) 1.0100(3) 2.0798(3) 0.0301(12) Uani 1 1 d . . .
H7A H -1.9371 1.0114 2.1279 0.036 Uiso 1 1 calc R . .
C8 C -1.8590(5) 1.0846(3) 2.0222(3) 0.0287(12) Uani 1 1 d . . .
H8A H -1.9244 1.1350 2.0323 0.034 Uiso 1 1 calc R . .
C9 C -1.7557(5) 1.0840(3) 1.9510(3) 0.0279(12) Uani 1 1 d . . .
H9A H -1.7507 1.1344 1.9137 0.033 Uiso 1 1 calc R . .
C10 C -1.3323(5) 0.9623(3) 1.7055(2) 0.0238(11) Uani 1 1 d . . .
H10A H -1.3965 1.0179 1.7115 0.029 Uiso 1 1 calc R . .
C11 C -1.3506(5) 0.9113(4) 1.6285(3) 0.0330(13) Uani 1 1 d . . .
H11A H -1.4476 0.8910 1.6351 0.050 Uiso 1 1 calc R . .
H11B H -1.2872 0.8571 1.6198 0.050 Uiso 1 1 calc R . .
H11C H -1.3286 0.9535 1.5817 0.050 Uiso 1 1 calc R . .
C12 C -1.1823(5) 0.9981(4) 1.7003(3) 0.0346(13) Uani 1 1 d . . .
H12A H -1.1772 1.0301 1.7506 0.052 Uiso 1 1 calc R . .
H12B H -1.1588 1.0413 1.6543 0.052 Uiso 1 1 calc R . .
H12C H -1.1158 0.9454 1.6926 0.052 Uiso 1 1 calc R . .
C13 C -1.3829(5) 0.6886(3) 1.9079(3) 0.0223(11) Uani 1 1 d . . .
H13A H -1.4536 0.6876 1.9601 0.027 Uiso 1 1 calc R . .
C14 C -1.2384(5) 0.6749(3) 1.9300(3) 0.0309(12) Uani 1 1 d . . .
H14A H -1.2210 0.7265 1.9639 0.046 Uiso 1 1 calc R . .
H14B H -1.1660 0.6731 1.8803 0.046 Uiso 1 1 calc R . .
H14C H -1.2362 0.6162 1.9600 0.046 Uiso 1 1 calc R . .
C15 C -1.4220(6) 0.6104(3) 1.8548(3) 0.0345(13) Uani 1 1 d . . .
H15A H -1.5151 0.6235 1.8433 0.052 Uiso 1 1 calc R . .
H15B H -1.4229 0.5508 1.8838 0.052 Uiso 1 1 calc R . .
H15C H -1.3529 0.6072 1.8037 0.052 Uiso 1 1 calc R . .
C16 C -1.0085(5) 0.6552(3) 1.6381(3) 0.0222(11) Uani 1 1 d . . .
N5 N -0.9316(4) 0.6805(2) 1.5623(2) 0.0214(9) Uani 1 1 d . . .
N6 N -0.9653(4) 0.5664(3) 1.6548(2) 0.0231(9) Uani 1 1 d . . .
C17 C -0.8382(5) 0.6076(3) 1.5300(3) 0.0227(11) Uani 1 1 d . . .
C18 C -0.8601(5) 0.5336(3) 1.5899(3) 0.0231(11) Uani 1 1 d . . .
N7 N -0.7484(4) 0.6029(3) 1.4592(2) 0.0263(10) Uani 1 1 d . . .
N8 N -0.7941(4) 0.4514(3) 1.5822(2) 0.0260(10) Uani 1 1 d . . .
C19 C -0.6749(5) 0.5177(3) 1.4479(3) 0.0256(12) Uani 1 1 d . . .
C20 C -0.6982(5) 0.4433(3) 1.5082(3) 0.0272(12) Uani 1 1 d . . .
C21 C -0.6181(6) 0.3570(4) 1.4921(3) 0.0374(14) Uani 1 1 d . . .
H21B H -0.6317 0.3079 1.5309 0.045 Uiso 1 1 calc R . .
C22 C -0.5208(6) 0.3467(4) 1.4190(3) 0.0381(14) Uani 1 1 d . . .
H22A H -0.4683 0.2903 1.4088 0.046 Uiso 1 1 calc R . .
C23 C -0.4992(6) 0.4191(4) 1.3600(3) 0.0398(14) Uani 1 1 d . . .
H23A H -0.4332 0.4102 1.3107 0.048 Uiso 1 1 calc R . .
C24 C -0.5737(5) 0.5026(4) 1.3735(3) 0.0343(13) Uani 1 1 d . . .
H24A H -0.5578 0.5503 1.3333 0.041 Uiso 1 1 calc R . .
C25 C -0.9418(5) 0.7756(3) 1.5243(3) 0.0288(12) Uani 1 1 d . . .
H25A H -1.0104 0.8136 1.5637 0.035 Uiso 1 1 calc R . .
C26 C -0.9995(6) 0.7693(4) 1.4461(3) 0.0393(14) Uani 1 1 d . . .
H26A H -1.0903 0.7386 1.4580 0.059 Uiso 1 1 calc R . .
H26B H -0.9338 0.7333 1.4057 0.059 Uiso 1 1 calc R . .
H26C H -1.0113 0.8320 1.4248 0.059 Uiso 1 1 calc R . .
C27 C -0.7981(6) 0.8250(4) 1.5116(3) 0.0394(14) Uani 1 1 d . . .
H27A H -0.7675 0.8279 1.5635 0.059 Uiso 1 1 calc R . .
H27B H -0.8079 0.8882 1.4908 0.059 Uiso 1 1 calc R . .
H27C H -0.7284 0.7900 1.4726 0.059 Uiso 1 1 calc R . .
C28 C -1.0130(5) 0.5166(3) 1.7356(3) 0.0262(12) Uani 1 1 d . . .
H28A H -1.0831 0.5583 1.7704 0.031 Uiso 1 1 calc R . .
C29 C -1.0884(6) 0.4253(4) 1.7244(3) 0.0382(14) Uani 1 1 d . . .
H29A H -1.1659 0.4390 1.6968 0.057 Uiso 1 1 calc R . .
H29B H -1.1252 0.3973 1.7777 0.057 Uiso 1 1 calc R . .
H29C H -1.0219 0.3819 1.6918 0.057 Uiso 1 1 calc R . .
C30 C -0.8888(6) 0.5015(4) 1.7795(3) 0.0374(13) Uani 1 1 d . . .
H30A H -0.8459 0.5614 1.7854 0.056 Uiso 1 1 calc R . .
H30B H -0.8190 0.4596 1.7476 0.056 Uiso 1 1 calc R . .
H30C H -0.9232 0.4741 1.8333 0.056 Uiso 1 1 calc R . .
Cl1 Cl -0.6396(3) 0.76188(14) 1.26332(14) 0.1037(8) Uani 1 1 d . . .
Cl2 Cl -0.4270(2) 0.65130(14) 1.15187(12) 0.0909(7) Uani 1 1 d . . .
C31 C -0.5371(9) 0.7494(5) 1.1680(4) 0.083(2) Uani 1 1 d . . .
H31A H -0.4784 0.8052 1.1558 0.099 Uiso 1 1 calc R . .
H31B H -0.5997 0.7484 1.1284 0.099 Uiso 1 1 calc R . .
Cl3 Cl 0.01240(17) 0.71621(11) 1.08381(9) 0.0586(5) Uani 1 1 d . . .
Cl4 Cl 0.2473(3) 0.58831(15) 1.02034(15) 0.1141(9) Uani 1 1 d . . .
C32 C 0.1421(7) 0.6824(4) 0.9982(4) 0.0599(18) Uani 1 1 d . . .
H32A H 0.0955 0.6647 0.9536 0.072 Uiso 1 1 calc R . .
H32B H 0.2025 0.7360 0.9792 0.072 Uiso 1 1 calc R . .
Cl5 Cl -0.3617(3) 0.90891(17) 1.39828(12) 0.1060(8) Uani 1 1 d . . .
Cl6 Cl -0.1647(3) 0.81747(19) 1.26585(13) 0.1391(13) Uani 1 1 d . . .
C33 C -0.2571(8) 0.9175(5) 1.2988(4) 0.073(2) Uani 1 1 d . . .
H33A H -0.3187 0.9341 1.2605 0.088 Uiso 1 1 calc R . .
H33B H -0.1902 0.9686 1.2976 0.088 Uiso 1 1 calc R . .
P1 P 1.20351(14) 0.80463(10) 0.77435(8) 0.0279(3) Uani 1 1 d . . .
F1 F 1.0716(3) 0.7437(2) 0.82115(17) 0.0454(8) Uani 1 1 d . . .
F2 F 1.3088(3) 0.7457(2) 0.82032(18) 0.0531(9) Uani 1 1 d . . .
F3 F 1.1760(3) 0.8785(2) 0.8481(2) 0.0602(10) Uani 1 1 d . . .
F4 F 1.2307(3) 0.7301(2) 0.70124(16) 0.0418(8) Uani 1 1 d . . .
F5 F 1.3343(3) 0.8655(2) 0.72748(19) 0.0528(9) Uani 1 1 d . . .
F6 F 1.0983(3) 0.8637(2) 0.72816(19) 0.0490(8) Uani 1 1 d . . .

loop_
_atom_site_aniso_label
_atom_site_aniso_U_11
_atom_site_aniso_U_22
_atom_site_aniso_U_33
_atom_site_aniso_U_23
_atom_site_aniso_U_13
_atom_site_aniso_U_12
Ag1 0.0267(2) 0.0243(2) 0.0226(2) -0.00169(15) 0.00201(15) 0.00729(15)
C1 0.016(3) 0.020(3) 0.024(3) 0.003(2) -0.005(2) -0.003(2)
N1 0.023(2) 0.017(2) 0.020(2) 0.0016(16) -0.0008(17) 0.0054(17)
N2 0.021(2) 0.017(2) 0.019(2) -0.0004(16) -0.0002(16) 0.0059(17)
C2 0.017(3) 0.022(3) 0.017(2) 0.0005(19) -0.0044(19) 0.003(2)
C3 0.020(3) 0.014(2) 0.018(2) -0.0037(19) -0.002(2) 0.0041(19)
N3 0.022(2) 0.017(2) 0.022(2) -0.0008(16) -0.0032(17) 0.0028(17)
N4 0.021(2) 0.023(2) 0.020(2) -0.0012(17) -0.0003(17) 0.0046(17)
C4 0.019(3) 0.022(3) 0.023(2) -0.005(2) -0.003(2) 0.004(2)
C5 0.019(3) 0.021(3) 0.024(2) -0.006(2) -0.006(2) 0.006(2)
C6 0.029(3) 0.033(3) 0.019(2) -0.003(2) 0.000(2) 0.003(2)
C7 0.026(3) 0.037(3) 0.025(3) -0.008(2) 0.000(2) 0.008(2)
C8 0.022(3) 0.032(3) 0.032(3) -0.010(2) -0.004(2) 0.009(2)
C9 0.033(3) 0.021(3) 0.029(3) -0.001(2) -0.004(2) 0.007(2)
C10 0.030(3) 0.023(3) 0.017(2) 0.006(2) -0.001(2) 0.007(2)
C11 0.030(3) 0.044(3) 0.025(3) 0.002(2) -0.005(2) 0.004(2)
C12 0.034(3) 0.038(3) 0.030(3) 0.011(2) -0.004(2) -0.006(3)
C13 0.025(3) 0.012(2) 0.027(3) 0.004(2) 0.000(2) 0.003(2)
C14 0.038(3) 0.022(3) 0.035(3) 0.003(2) -0.012(2) 0.003(2)
C15 0.042(4) 0.017(3) 0.043(3) -0.001(2) -0.007(3) -0.001(2)
C16 0.024(3) 0.021(3) 0.022(3) 0.001(2) -0.005(2) -0.001(2)
N5 0.023(2) 0.018(2) 0.020(2) 0.0016(16) 0.0017(17) 0.0056(17)
N6 0.027(3) 0.019(2) 0.020(2) 0.0017(17) 0.0018(17) 0.0059(18)
C17 0.023(3) 0.027(3) 0.016(2) -0.001(2) -0.001(2) 0.006(2)
C18 0.024(3) 0.020(3) 0.023(2) -0.002(2) 0.001(2) 0.008(2)
N7 0.026(3) 0.026(2) 0.025(2) -0.0027(18) -0.0014(18) 0.0035(18)
N8 0.027(3) 0.023(2) 0.026(2) -0.0030(17) -0.0001(18) 0.0057(18)
C19 0.019(3) 0.033(3) 0.023(3) -0.009(2) -0.001(2) 0.007(2)
C20 0.028(3) 0.029(3) 0.024(3) -0.010(2) -0.006(2) 0.004(2)
C21 0.036(4) 0.029(3) 0.044(3) -0.009(2) -0.003(3) 0.010(2)
C22 0.027(3) 0.042(4) 0.043(3) -0.021(3) -0.003(3) 0.012(3)
C23 0.028(3) 0.055(4) 0.034(3) -0.021(3) 0.000(2) 0.014(3)
C24 0.032(3) 0.045(4) 0.024(3) -0.006(2) -0.001(2) 0.008(3)
C25 0.033(3) 0.022(3) 0.027(3) 0.002(2) 0.002(2) 0.007(2)
C26 0.039(4) 0.039(3) 0.044(3) 0.013(3) -0.018(3) -0.002(3)
C27 0.055(4) 0.028(3) 0.037(3) 0.008(2) -0.014(3) -0.006(3)
C28 0.030(3) 0.025(3) 0.020(2) 0.004(2) 0.004(2) 0.004(2)
C29 0.042(4) 0.041(3) 0.031(3) 0.007(2) -0.006(2) -0.009(3)
C30 0.048(4) 0.036(3) 0.028(3) 0.007(2) -0.008(2) -0.005(3)
Cl1 0.1258(19) 0.0548(12) 0.0994(15) -0.0032(11) 0.0509(14) -0.0001(12)
Cl2 0.1101(18) 0.0855(15) 0.0661(12) 0.0011(10) 0.0046(11) 0.0371(12)
C31 0.122(7) 0.065(5) 0.050(4) 0.008(4) 0.004(4) 0.016(5)
Cl3 0.0579(11) 0.0584(11) 0.0546(9) 0.0179(8) -0.0024(8) 0.0131(8)
Cl4 0.1124(19) 0.0741(14) 0.1242(18) 0.0455(13) 0.0442(14) 0.0431(13)
C32 0.076(5) 0.054(4) 0.047(4) 0.009(3) -0.009(3) 0.000(3)
Cl5 0.134(2) 0.1117(18) 0.0629(12) 0.0160(12) -0.0041(12) 0.0512(15)
Cl6 0.219(3) 0.138(2) 0.0725(14) -0.0455(14) -0.0673(17) 0.124(2)
C33 0.100(6) 0.064(5) 0.060(4) -0.001(4) -0.027(4) 0.017(4)
P1 0.0216(8) 0.0327(8) 0.0286(7) -0.0071(6) -0.0031(6) 0.0018(6)
F1 0.035(2) 0.061(2) 0.0382(17) 0.0037(15) -0.0028(14) -0.0160(16)
F2 0.050(2) 0.067(2) 0.0463(19) 0.0038(16) -0.0219(16) 0.0126(17)
F3 0.039(2) 0.075(3) 0.066(2) -0.0493(19) -0.0075(16) 0.0035(17)
F4 0.039(2) 0.048(2) 0.0369(17) -0.0188(14) -0.0047(14) 0.0088(15)
F5 0.036(2) 0.059(2) 0.060(2) 0.0034(17) -0.0015(16) -0.0149(16)
F6 0.041(2) 0.041(2) 0.069(2) 0.0032(16) -0.0201(16) 0.0106(15)

loop_
_geom_bond_atom_site_label_1
_geom_bond_atom_site_label_2
_geom_bond_distance
_geom_bond_site_symmetry_2
_geom_bond_publ_flag
Ag1 C1 2.088(4) . ?
Ag1 C16 2.090(5) . ?
C1 N2 1.351(5) . ?
C1 N1 1.370(5) . ?
N1 C2 1.385(5) . ?
N1 C10 1.493(5) . ?
N2 C3 1.397(5) . ?
N2 C13 1.487(5) . ?
C2 N3 1.306(5) . ?
C2 C3 1.412(6) . ?
C3 N4 1.305(5) . ?
N3 C4 1.375(5) . ?
N4 C5 1.380(5) . ?
C4 C9 1.415(6) . ?
C4 C5 1.425(6) . ?
C5 C6 1.419(6) . ?
C6 C7 1.362(6) . ?
C6 H6A 0.9300 . ?
C7 C8 1.402(6) . ?
C7 H7A 0.9300 . ?
C8 C9 1.372(6) . ?
C8 H8A 0.9300 . ?
C9 H9A 0.9300 . ?
C10 C11 1.507(6) . ?
C10 C12 1.513(7) . ?
C10 H10A 0.9800 . ?
C11 H11A 0.9600 . ?
C11 H11B 0.9600 . ?
C11 H11C 0.9600 . ?
C12 H12A 0.9600 . ?
C12 H12B 0.9600 . ?
C12 H12C 0.9600 . ?
C13 C14 1.505(6) . ?
C13 C15 1.515(6) . ?
C13 H13A 0.9800 . ?
C14 H14A 0.9600 . ?
C14 H14B 0.9600 . ?
C14 H14C 0.9600 . ?
C15 H15A 0.9600 . ?
C15 H15B 0.9600 . ?
C15 H15C 0.9600 . ?
C16 N6 1.352(6) . ?
C16 N5 1.364(5) . ?
N5 C17 1.386(5) . ?
N5 C25 1.483(6) . ?
N6 C18 1.388(5) . ?
N6 C28 1.490(5) . ?
C17 N7 1.302(5) . ?
C17 C18 1.416(6) . ?
C18 N8 1.303(5) . ?
N7 C19 1.374(6) . ?
N8 C20 1.374(6) . ?
C19 C24 1.416(6) . ?
C19 C20 1.425(6) . ?
C20 C21 1.422(6) . ?
C21 C22 1.372(7) . ?
C21 H21B 0.9300 . ?
C22 C23 1.390(7) . ?
C22 H22A 0.9300 . ?
C23 C24 1.361(7) . ?
C23 H23A 0.9300 . ?
C24 H24A 0.9300 . ?
C25 C26 1.505(7) . ?
C25 C27 1.526(7) . ?
C25 H25A 0.9800 . ?
C26 H26A 0.9600 . ?
C26 H26B 0.9600 . ?
C26 H26C 0.9600 . ?
C27 H27A 0.9600 . ?
C27 H27B 0.9600 . ?
C27 H27C 0.9600 . ?
C28 C29 1.517(7) . ?
C28 C30 1.520(7) . ?
C28 H28A 0.9800 . ?
C29 H29A 0.9600 . ?
C29 H29B 0.9600 . ?
C29 H29C 0.9600 . ?
C30 H30A 0.9600 . ?
C30 H30B 0.9600 . ?
C30 H30C 0.9600 . ?
Cl1 C31 1.683(6) . ?
Cl2 C31 1.711(7) . ?
C31 H31A 0.9700 . ?
C31 H31B 0.9700 . ?
Cl3 C32 1.743(6) . ?
Cl4 C32 1.728(6) . ?
C32 H32A 0.9700 . ?
C32 H32B 0.9700 . ?
Cl5 C33 1.743(7) . ?
Cl6 C33 1.685(7) . ?
C33 H33A 0.9700 . ?
C33 H33B 0.9700 . ?
P1 F4 1.586(3) . ?
P1 F3 1.588(3) . ?
P1 F5 1.591(3) . ?
P1 F2 1.592(3) . ?
P1 F6 1.595(3) . ?
P1 F1 1.597(3) . ?
